data_2003859
loop_
_publ_author_name
'Kasuga, N. C.'
'Yamaguchi, K.'
'Ohashi, Y.'

_publ_contact_author
;
  Ms Noriko Chikaraishi Kasuga
  Department of Materials Science
  Kanagawa University
  Hiratsuka
  Kanagawa 259-12
  Japan
;
_publ_section_title
;
 Potassium Salt of a Synthetic Carboxylic Ionophore
;
_journal_issue 9
_journal_name_full 'Acta Crystallographica Section C'
_journal_page_first 1816
_journal_page_last 1819
_journal_paper_doi 10.1107/S0108270195003283
_journal_volume 51
_journal_year 1995
_chemical_compound_source 'Chloroform solution'
_chemical_formula_sum 'C52 H62 K2 O20'
_chemical_formula_weight 1085.25
_chemical_name_systematic
; dipotassium bis(2-[[2-[2-[2-[2-(2-hydroxyethoxy)]-
phenoxy]ethoxy]phenoxy]ethoxy]methyl]benzoate) trihydrate
;
_space_group_IT_number 15
_symmetry_cell_setting monoclinic
_symmetry_space_group_name_Hall '-C 2yc'
_symmetry_space_group_name_H-M 'C 1 2/c 1'
_audit_creation_method 'from TEXRAY.INF file'
_cell_angle_alpha 90
_cell_angle_beta 114.64(2)
_cell_angle_gamma 90
_cell_formula_units_Z 4
_cell_length_a 17.729(11)
_cell_length_b 13.521(13)
_cell_length_c 23.842(6)
_cell_measurement_reflns_used 25
_cell_measurement_temperature 296.0
_cell_measurement_theta_max 38.04
_cell_measurement_theta_min 30.08
_cell_volume 5195(6)
_computing_cell_refinement 'MSC/AFC Diffractometer Control Software'
_computing_data_collection
;MSC/AFC Diffractometer Control Software (Molecular Structure Corporation,
1988)
;
_computing_data_reduction 'TEXSAN: PROCESS (Molecular Structure Corporation, 1985)'
_computing_publication_material 'TEXSAN: FINISH'
_computing_structure_refinement 'TEXSAN: LS'
_computing_structure_solution 'MITHRIL (Gilmore, 1984)'
_diffrn_ambient_temperature 296.0
_diffrn_measurement_device AFC5S
_diffrn_measurement_method '\w/2\q scans'
_diffrn_radiation_monochromator graphite
_diffrn_radiation_source 'X-ray tube'
_diffrn_radiation_type CuK\a
_diffrn_radiation_wavelength 1.5418
_diffrn_reflns_av_R_equivalents 0.045
_diffrn_reflns_limit_h_max 20
_diffrn_reflns_limit_h_min 0
_diffrn_reflns_limit_k_max 16
_diffrn_reflns_limit_k_min 0
_diffrn_reflns_limit_l_max 27
_diffrn_reflns_limit_l_min -27
_diffrn_reflns_number 4513
_diffrn_reflns_theta_max 62.6
_diffrn_reflns_theta_min 4.075
_diffrn_standards_decay_% -0.70
_diffrn_standards_interval_count 150
_diffrn_standards_number 3
_exptl_absorpt_coefficient_mu 2.275
_exptl_absorpt_correction_T_max 1.000
_exptl_absorpt_correction_T_min 0.621
_exptl_absorpt_correction_type empirical
_exptl_absorpt_process_details psi-scan
_exptl_crystal_colour colourless
_exptl_crystal_density_diffrn 1.411
_exptl_crystal_description plate
_exptl_crystal_F_000 2328.00
_exptl_crystal_size_max 0.40
_exptl_crystal_size_mid 0.40
_exptl_crystal_size_min 0.20
_refine_diff_density_max 0.46
_refine_diff_density_min -0.22
_refine_ls_extinction_coef 6.19244
_refine_ls_extinction_method Zachariasen_type_2_Gaussian_isotropic
_refine_ls_goodness_of_fit_obs 1.703
_refine_ls_hydrogen_treatment refall
_refine_ls_matrix_type full
_refine_ls_number_parameters 409
_refine_ls_number_reflns 2446
_refine_ls_number_restraints 0
_refine_ls_R_factor_obs 0.051
_refine_ls_shift/esd_max 0.4870
_refine_ls_structure_factor_coef F
_refine_ls_weighting_scheme sigma
_refine_ls_wR_factor_obs 0.065
_reflns_number_observed 4513
_reflns_number_total 4354
_reflns_observed_criterion I>3\s(I)
_cod_data_source_file as1158.cif
_cod_data_source_block default
_cod_depositor_comments
;

  Commenting out the obviously wrong symmetry operator list of the
  original entry, and replacing it by symmetry operator list for the
  declared spacegroup, 'C 1 2/c 1'. With this list the brutto formulae
  computed by different algorithms are the same, but they differ from
  the published formula and some atoms have close contacts.

  Saulius Gra\<zulis
  2014-06-18

;
_cod_original_cell_volume 5194(4)
_cod_original_sg_symbol_H-M 'C 2/c'
_cod_database_code 2003859

loop_
_symmetry_equiv_pos_as_xyz
X,Y,Z
-X,Y,1/2-Z
-X,-Y,-Z
X,-Y,1/2+Z
1/2+X,1/2+Y,Z
1/2-X,1/2+Y,1/2-Z
1/2-X,1/2-Y,-Z
1/2+X,1/2-Y,1/2+Z

loop_
_atom_site_aniso_label
_atom_site_aniso_U_11
_atom_site_aniso_U_22
_atom_site_aniso_U_33
_atom_site_aniso_U_12
_atom_site_aniso_U_13
_atom_site_aniso_U_23
K1 0.0533(7) 0.0428(6) 0.0517(7) -0.0040(6) 0.0250(6) -0.0016(6)
O2 0.202(6) 0.047(3) 0.066(3) 0.007(3) 0.061(4) 0.009(2)
O3 0.066(3) 0.060(3) 0.051(2) 0.003(2) 0.017(2) 0.000(2)
C4 0.069(4) 0.046(4) 0.058(4) 0.002(3) 0.026(3) -0.002(3)
C5 0.051(3) 0.035(3) 0.054(3) -0.006(2) 0.025(3) -0.002(3)
C6 0.061(4) 0.045(3) 0.062(4) 0.003(3) 0.029(3) 0.002(3)
C7 0.060(4) 0.065(5) 0.073(5) -0.011(3) 0.041(4) -0.013(4)
C8 0.056(4) 0.063(4) 0.057(4) -0.007(3) 0.026(3) 0.002(3)
C9 0.051(4) 0.052(4) 0.055(4) 0.002(3) 0.022(3) 0.004(3)
C10 0.048(3) 0.034(3) 0.058(4) -0.006(2) 0.027(3) -0.006(3)
C11 0.051(3) 0.041(3) 0.065(4) -0.003(3) 0.024(3) -0.003(3)
O12 0.050(2) 0.053(2) 0.053(2) -0.008(2) 0.027(2) -0.011(2)
C13 0.046(3) 0.051(4) 0.062(4) -0.003(3) 0.027(3) -0.011(3)
C14 0.060(4) 0.046(4) 0.071(4) 0.003(3) 0.035(4) -0.008(3)
O15 0.058(2) 0.036(2) 0.079(3) -0.002(2) 0.044(2) -0.002(2)
C16 0.043(3) 0.039(3) 0.056(3) -0.004(3) 0.020(3) 0.003(3)
C17 0.058(4) 0.040(4) 0.086(5) 0.002(3) 0.029(4) 0.004(3)
C18 0.065(4) 0.054(4) 0.103(6) -0.011(4) 0.025(4) 0.022(4)
C19 0.062(4) 0.072(5) 0.086(5) -0.014(4) 0.033(4) 0.024(4)
C20 0.047(3) 0.060(4) 0.070(4) -0.004(3) 0.027(3) 0.014(3)
C21 0.045(3) 0.041(3) 0.049(3) -0.001(3) 0.015(3) 0.003(3)
O22 0.048(2) 0.044(2) 0.057(2) -0.001(2) 0.027(2) 0.000(2)
C23 0.051(4) 0.050(4) 0.078(5) 0.008(3) 0.035(4) 0.011(3)
C24 0.041(3) 0.047(4) 0.067(4) -0.001(3) 0.017(3) 0.007(3)
O25 0.052(2) 0.046(2) 0.050(2) -0.008(2) 0.021(2) 0.000(2)
C26 0.048(3) 0.033(3) 0.047(3) 0.008(2) 0.016(3) 0.002(2)
C27 0.051(3) 0.043(3) 0.059(4) 0.012(3) 0.015(3) -0.002(3)
C28 0.080(5) 0.055(4) 0.049(4) 0.024(4) 0.017(3) -0.005(3)
C29 0.090(5) 0.052(4) 0.055(4) 0.018(4) 0.036(4) 0.006(3)
C30 0.067(4) 0.046(3) 0.057(4) 0.009(3) 0.031(3) 0.008(3)
C31 0.051(3) 0.033(3) 0.045(3) 0.007(3) 0.020(3) 0.004(2)
O32 0.062(2) 0.052(2) 0.051(2) -0.018(2) 0.022(2) 0.002(2)
C33 0.069(4) 0.043(3) 0.078(4) -0.011(3) 0.033(4) 0.005(3)
C34 0.088(5) 0.044(4) 0.068(5) -0.023(4) 0.032(4) -0.015(3)
O35 0.065(3) 0.044(2) 0.067(3) -0.001(2) 0.026(2) -0.002(2)
O36 0.074(3) 0.073(3) 0.061(3) -0.001(2) 0.034(2) 0.004(2)

loop_
_atom_site_label
_atom_site_fract_x
_atom_site_fract_y
_atom_site_fract_z
_atom_site_U_iso_or_equiv
_atom_site_thermal_displace_type
K1 0.06407(7) 0.20095(9) 0.69241(5) 0.0482(3) Uani
O2 0.3102(4) -0.0852(3) 0.6767(2) 0.103(2) Uani
O3 0.3281(2) 0.0735(3) 0.7017(2) 0.061(1) Uani
C4 0.3092(4) 0.0044(5) 0.6641(3) 0.058(2) Uani
C5 0.2868(3) 0.0287(4) 0.5967(3) 0.045(2) Uani
C6 0.3277(4) -0.0210(4) 0.5666(3) 0.055(2) Uani
C7 0.3114(4) 0.0008(5) 0.5061(3) 0.062(2) Uani
C8 0.2540(4) 0.0729(5) 0.4748(3) 0.058(2) Uani
C9 0.2125(4) 0.1213(5) 0.5041(3) 0.053(2) Uani
C10 0.2283(3) 0.1008(4) 0.5654(3) 0.045(2) Uani
C11 0.1807(3) 0.1566(4) 0.5949(3) 0.052(2) Uani
O12 0.1382(2) 0.0941(3) 0.6211(2) 0.050(1) Uani
C13 0.0755(4) 0.0357(5) 0.5760(3) 0.051(2) Uani
C14 0.0439(4) -0.0365(5) 0.6082(3) 0.056(2) Uani
O15 -0.0002(2) 0.0163(3) 0.6377(2) 0.052(1) Uani
C16 -0.0471(3) -0.0386(4) 0.6595(3) 0.046(2) Uani
C17 -0.0515(4) -0.1407(5) 0.6588(3) 0.062(2) Uani
C18 -0.1037(5) -0.1877(5) 0.6809(4) 0.077(2) Uani
C19 -0.1490(4) -0.1341(5) 0.7044(3) 0.073(2) Uani
C20 -0.1443(4) -0.0321(5) 0.7059(3) 0.058(2) Uani
C21 -0.0941(3) 0.0151(4) 0.6832(3) 0.046(2) Uani
O22 -0.0871(2) 0.1179(3) 0.6865(2) 0.048(1) Uani
C23 -0.1578(4) 0.1681(5) 0.6400(3) 0.057(2) Uani
C24 -0.1564(4) 0.1661(5) 0.5780(3) 0.054(2) Uani
O25 -0.0872(2) 0.2245(3) 0.5815(2) 0.049(1) Uani
C26 -0.0821(3) 0.2477(4) 0.5275(2) 0.044(2) Uani
C27 -0.1361(4) 0.2161(4) 0.4696(3) 0.053(2) Uani
C28 -0.1258(4) 0.2476(5) 0.4174(3) 0.065(2) Uani
C29 -0.0610(5) 0.3081(5) 0.4237(3) 0.064(2) Uani
C30 -0.0052(4) 0.3383(4) 0.4820(3) 0.055(2) Uani
C31 -0.0161(3) 0.3096(4) 0.5330(2) 0.043(1) Uani
O32 0.0340(2) 0.3356(3) 0.5928(2) 0.055(1) Uani
C33 0.0941(4) 0.4107(4) 0.6032(3) 0.063(2) Uani
C34 0.1243(5) 0.4473(5) 0.6675(3) 0.067(2) Uani
O35 0.1631(2) 0.3695(3) 0.7108(2) 0.059(1) Uani
O36 0.2435(3) 0.1728(3) 0.7599(2) 0.067(1) Uani
O37A -0.028(1) 0.339(2) 0.7298(9) 0.039(5) Uiso
O37B 0.0000 0.340(1) 0.7500 0.059(4) Uiso
O38A 0.502(1) 0.066(2) 0.7891(9) 0.127(6) Uiso
O38B 0.5000 0.032(2) 0.7500 0.126(9) Uiso
H6 0.365(3) -0.071(4) 0.590(2) 0.05(1) Uiso
H7 0.340(4) -0.033(4) 0.489(3) 0.07(2) Uiso
H8 0.236(5) 0.090(5) 0.424(3) 0.13(2) Uiso
H9 0.170(3) 0.172(4) 0.480(2) 0.06(1) Uiso
H11A 0.2183 0.1994 0.6267 0.0617 Uiso
H11B 0.1406 0.1992 0.5642 0.0617 Uiso
H13A 0.102(3) -0.001(4) 0.553(2) 0.04(1) Uiso
H13B 0.027(3) 0.078(4) 0.546(2) 0.05(1) Uiso
H14A 0.005(4) -0.081(4) 0.576(3) 0.08(2) Uiso
H14B 0.089(4) -0.073(5) 0.643(3) 0.10(2) Uiso
H17 -0.021(3) -0.178(4) 0.644(2) 0.05(1) Uiso
H18 -0.102(4) -0.262(5) 0.685(3) 0.09(2) Uiso
H19 -0.1835 -0.1683 0.7195 0.0872 Uiso
H20 -0.1758 0.0051 0.7225 0.0683 Uiso
H23A -0.156(4) 0.243(5) 0.662(3) 0.08(2) Uiso
H23B -0.204(3) 0.139(4) 0.643(2) 0.04(1) Uiso
H24A -0.204(3) 0.197(4) 0.549(2) 0.06(2) Uiso
H24B -0.149(3) 0.100(4) 0.565(2) 0.05(1) Uiso
H27 -0.186(3) 0.171(4) 0.463(2) 0.06(2) Uiso
H28 -0.1648 0.2272 0.3775 0.0759 Uiso
H29 -0.048(4) 0.330(5) 0.387(3) 0.10(2) Uiso
H30 0.0396 0.3787 0.4861 0.0667 Uiso
H33A 0.1394 0.3848 0.5964 0.0749 Uiso
H33B 0.0697 0.4640 0.5754 0.0749 Uiso
H34A 0.079(5) 0.470(6) 0.686(3) 0.14(2) Uiso
H34B 0.161(4) 0.501(5) 0.677(3) 0.08(2) Uiso

loop_
_atom_type_symbol
_atom_type_scat_source
_atom_type_scat_dispersion_real
_atom_type_scat_dispersion_imag
C 'International Tables' 0.018 0.009
H 'International Tables' 0.000 0.000
O 'International Tables' 0.049 0.032
K 'International Tables' 0.387 1.066

loop_
_geom_angle_atom_site_label_1
_geom_angle_atom_site_label_2
_geom_angle_atom_site_label_3
_geom_angle_site_symmetry_3
_geom_angle
_geom_angle_publ_flag
O2 C4 O3 . 125.9(6) yes
C4 C5 C6 . 118.6(5) yes
C5 C6 C7 . 120.7(6) no
C6 C7 C8 . 120.1(6) no
C7 C8 C9 . 119.4(6) no
C8 C9 C10 . 121.5(6) no
C9 C10 C11 . 118.8(5) no
C10 C11 O12 . 113.9(4) yes
C11 O12 C13 . 112.6(4) yes
O12 C13 C14 . 108.6(5) yes
C13 C14 O15 . 108.8(5) yes
C14 O15 C16 . 117.1(4) yes
O15 C16 C17 . 125.3(6) yes
C17 C16 C21 . 119.0(6) no
C16 C17 C18 . 119.6(7) no
C17 C18 C19 . 120.6(7) no
C18 C19 C20 . 120.2(6) no
C19 C20 C21 . 119.6(6) no
C21 O22 C23 . 113.3(4) yes
O22 C23 C24 . 112.6(5) yes
C23 C24 O25 . 107.5(5) yes
C24 O25 C26 . 117.6(4) yes
O25 C26 C27 . 125.5(5) yes
C26 C27 C28 . 120.1(6) no
C27 C28 C29 . 120.1(6) no
C28 C29 C30 . 120.1(6) no
C29 C30 C31 . 120.1(6) no
C30 C31 O32 . 125.5(5) no
C31 O32 C33 . 118.6(4) yes
O32 C33 C34 . 109.9(5) yes
C33 C34 O35 . 111.0(5) yes
O36 K1 O37A . 122.9(5) yes
O36 K1 O37A 3_556 102.3(4) yes
O36 K1 O37B . 112.50(10) no
K1 O37A K1 3_556 95.1(7) yes
K1 O37B K1 3_556 96.9(4) yes
C5 C6 H6 . 115(3) no
C7 C6 H6 . 124(3) no
C6 C7 H7 . 117(4) no
C8 C7 H7 . 123(4) no
C7 C8 H8 . 122(4) no
C9 C8 H8 . 119(4) no
C8 C9 H9 . 117(3) no
C10 C9 H9 . 121(3) no
C10 C11 H11A . 109.18 no
C10 C11 H11B . 108.88 no
O12 C13 H13A . 107(3) no
O12 C13 H13B . 112(3) no
C13 C14 H14A . 107(3) no
C13 C14 H14B . 114(4) no
C16 C17 H17 . 121(3) no
C18 C17 H17 . 119(3) no
C17 C18 H18 . 119(4) no
C19 C18 H18 . 120(4) no
C18 C19 H19 . 118.64 no
C20 C19 H19 . 121.20 no
C19 C20 H20 . 119.99 no
C21 C20 H20 . 120.37 no
O22 C23 H23A . 103(3) no
O22 C23 H23B . 104(3) no
C23 C24 H24A . 109(3) no
C23 C24 H24B . 113(3) no
C26 C27 H27 . 122(3) no
C28 C27 H27 . 117(3) no
C27 C28 H28 . 119.34 no
C29 C28 H28 . 120.61 no
C28 C29 H29 . 123(4) no
C30 C29 H29 . 116(4) no
C29 C30 H30 . 119.73 no
C31 C30 H30 . 120.20 no
O32 C33 H33A . 109.51 no
O32 C33 H33B . 109.58 no
C33 C34 H34A . 119(4) no
C33 C34 H34B . 115(4) no

loop_
_geom_bond_atom_site_label_1
_geom_bond_atom_site_label_2
_geom_bond_site_symmetry_2
_geom_bond_distance
_geom_bond_publ_flag
K1 O12 . 2.927(4) yes
K1 O15 . 2.827(4) yes
K1 O22 . 2.855(4) yes
K1 O22 3_556 2.963(4) yes
K1 O25 . 2.893(4) yes
K1 O32 . 2.861(4) yes
K1 O35 . 2.798(4) yes
K1 O36 . 2.930(5) yes
K1 O37A . 2.85(2) yes
K1 O37A 3_556 2.88(2) yes
K1 O37B . 2.830(10) yes
K1 K1 3_556 4.231(3) yes
O2 C4 . 1.247(7) yes
O3 C4 . 1.240(6) yes
C4 C5 . 1.522(8) yes
C5 C6 . 1.387(8) yes
C5 C10 . 1.392(7) yes
C6 C7 . 1.381(8) yes
C7 C8 . 1.382(9) yes
C8 C9 . 1.374(8) yes
C9 C10 . 1.397(7) yes
C10 C11 . 1.506(7) yes
C11 O12 . 1.437(6) yes
O12 C13 . 1.420(6) yes
C13 C14 . 1.489(8) yes
C14 O15 . 1.440(7) yes
O15 C16 . 1.370(6) yes
C16 C17 . 1.382(8) no
C16 C21 . 1.392(7) no
C17 C18 . 1.394(9) no
C18 C19 . 1.360(10) no
C19 C20 . 1.381(9) no
C20 C21 . 1.376(7) no
C21 O22 . 1.395(6) no
O22 C23 . 1.451(7) yes
C23 C24 . 1.489(9) yes
C24 O25 . 1.432(7) yes
O25 C26 . 1.366(6) yes
C26 C27 . 1.379(7) no
C26 C31 . 1.399(7) no
C27 C28 . 1.398(8) no
C28 C29 . 1.366(9) no
C29 C30 . 1.389(8) no
C30 C31 . 1.365(7) no
C31 O32 . 1.375(6) yes
O32 C33 . 1.416(6) yes
C33 C34 . 1.483(9) yes
C34 O35 . 1.432(8) yes
O35 O36 . 3.015(6) yes
O2 O35 4_556 2.596(6) yes
O2 O37A 8 2.81(2) yes
O3 O36 . 2.777(6) yes
O3 O38A . 2.91(2) yes
O3 O38A 3_656 2.94(2) yes
O3 O38B . 2.829(7) yes
O37A O37A . 1.05(4) no
O37A O37B . 0.53(2) no
O37A O38A . 3.17(3) no
O37A O38B . 2.67(4) no
O37B O38A . 3.20(2) no
O37B O38A . 3.20(2) no
O37B O38B . 2.60(3) no
O38A O38A . 1.84(4) no
O38A O38B . 1.03(2) no
C6 H6 . 0.95(5) no
C7 H7 . 0.90(6) no
C8 H8 . 1.14(7) no
C9 H9 . 1.00(5) no
C11 H11A . 0.966 no
C11 H11B . 0.968 no
C13 H13A . 0.99(5) no
C13 H13B . 1.03(5) no
C14 H14A . 0.99(6) no
C14 H14B . 1.01(6) no
C17 H17 . 0.91(5) no
C18 H18 . 1.01(7) no
C19 H19 . 0.949 no
C20 H20 . 0.951 no
C23 H23A . 1.14(6) no
C23 H23B . 0.93(5) no
C24 H24A . 0.94(5) no
C24 H24B . 0.97(5) no
C27 H27 . 1.03(5) no
C28 H28 . 0.955 no
C29 H29 . 1.05(6) no
C30 H30 . 0.935 no
C33 H33A . 0.950 no
C33 H33B . 0.952 no
C34 H34A . 1.11(8) no
C34 H34B . 0.94(6) no
